data_7245579
loop_
_publ_author_name
'Gonz\'alez-Saiz, Beatriz'
'Pertejo, Pablo'
'Pe\~na-Calleja, Pablo'
'Mielczarek, Marcin'
'Hermosilla, Tom\'as'
'Carreira-Barral, Israel'
'de Miguel, Olivia'
'Rodr\'iguez-Vidal, Francisco'
'Quesada, Roberto'
'Garc\'ia-Valverde, Mar\'ia'

_publ_section_title
;
 Base-selective access to highly functionalized heterocycles from
 multicomponent Ugi adducts
;
_journal_issue 20
_journal_name_full 'Green Chemistry'
_journal_page_first 7988
_journal_page_last 7995
_journal_paper_doi 10.1039/D2GC02896D
_journal_volume 24
_journal_year 2022
_chemical_formula_moiety 'C13 H18 N2 O3'
_chemical_formula_sum 'C13 H18 N2 O3'
_chemical_formula_weight 250.29
_chemical_name_systematic 9n
_space_group_crystal_system monoclinic
_space_group_IT_number 14
_space_group_name_Hall '-P 2yn'
_space_group_name_H-M_alt 'P 1 21/n 1'
_atom_sites_solution_hydrogens geom
_atom_sites_solution_primary dual
_audit_creation_date 2022-05-12
_audit_creation_method
;
Olex2 1.3
(compiled 2020.11.12 svn.r5f609507 for OlexSys, GUI svn.r6272)
;
_audit_update_record
;
2022-07-28 deposited with the CCDC.	2022-09-23 downloaded from the CCDC.
;
_cell_angle_alpha 90
_cell_angle_beta 111.425(8)
_cell_angle_gamma 90
_cell_formula_units_Z 4
_cell_length_a 10.9497(11)
_cell_length_b 10.1546(11)
_cell_length_c 12.5474(19)
_cell_measurement_reflns_used 9198
_cell_measurement_temperature 230(2)
_cell_measurement_theta_max 72.39
_cell_measurement_theta_min 5.78
_cell_volume 1298.7(3)
_computing_cell_refinement 'SAINT V8.38A (Bruker, 2018)'
_computing_data_reduction 'SAINT V8.38A (Bruker, 2018)'
_computing_molecular_graphics 'ORTEP-3 (Farrugia, 2012)'
_computing_publication_material 'Olex2 1.3 (Dolomanov et al., 2009)'
_computing_structure_refinement 'SHELXL 2016/6 (Sheldrick, 2015)'
_computing_structure_solution 'SHELXT 2014/5 (Sheldrick, 2014)'
_diffrn_ambient_temperature 230(2)
_diffrn_measured_fraction_theta_full 0.994
_diffrn_measured_fraction_theta_max 0.993
_diffrn_measurement_device_type 'Bruker D8 VENTURE'
_diffrn_measurement_method '\f and \w scans'
_diffrn_radiation_type CuK\a
_diffrn_radiation_wavelength 1.54184
_diffrn_reflns_av_R_equivalents 0.0687
_diffrn_reflns_av_unetI/netI 0.0255
_diffrn_reflns_Laue_measured_fraction_full 0.994
_diffrn_reflns_Laue_measured_fraction_max 0.993
_diffrn_reflns_limit_h_max 13
_diffrn_reflns_limit_h_min -13
_diffrn_reflns_limit_k_max 12
_diffrn_reflns_limit_k_min -12
_diffrn_reflns_limit_l_max 15
_diffrn_reflns_limit_l_min -15
_diffrn_reflns_number 38343
_diffrn_reflns_point_group_measured_fraction_full 0.994
_diffrn_reflns_point_group_measured_fraction_max 0.993
_diffrn_reflns_theta_full 67.684
_diffrn_reflns_theta_max 72.473
_diffrn_reflns_theta_min 5.774
_diffrn_source_current 1.1
_diffrn_source_power 0.055
_diffrn_source_voltage 50.0
_exptl_absorpt_coefficient_mu 0.751
_exptl_absorpt_correction_T_max 0.7536
_exptl_absorpt_correction_T_min 0.6004
_exptl_absorpt_correction_type multi-scan
_exptl_absorpt_process_details
;
SADABS-2016/2 (Bruker,2016/2) was used for absorption correction.
wR2(int) was 0.1223 before and 0.0799 after correction.
The Ratio of minimum to maximum transmission is 0.7967.
The \l/2 correction factor is Not present.
;
_exptl_crystal_colour colourless
_exptl_crystal_colour_primary colourless
_exptl_crystal_density_diffrn 1.280
_exptl_crystal_density_method 'not measured'
_exptl_crystal_description prism
_exptl_crystal_F_000 536
_exptl_crystal_recrystallization_method 'Re-crystallisation from solvent: Chloroform, hexane'
_exptl_crystal_size_max 0.1
_exptl_crystal_size_mid 0.08
_exptl_crystal_size_min 0.02
_refine_diff_density_max 0.286
_refine_diff_density_min -0.216
_refine_diff_density_rms 0.037
_refine_ls_extinction_method none
_refine_ls_goodness_of_fit_ref 1.065
_refine_ls_hydrogen_treatment constr
_refine_ls_matrix_type full
_refine_ls_number_parameters 164
_refine_ls_number_reflns 2560
_refine_ls_number_restraints 0
_refine_ls_restrained_S_all 1.065
_refine_ls_R_factor_all 0.0506
_refine_ls_R_factor_gt 0.0423
_refine_ls_shift/su_max 0.000
_refine_ls_shift/su_mean 0.000
_refine_ls_structure_factor_coef Fsqd
_refine_ls_weighting_details 'w=1/[\s^2^(Fo^2^)+(0.0395P)^2^+0.5942P] where P=(Fo^2^+2Fc^2^)/3'
_refine_ls_weighting_scheme calc
_refine_ls_wR_factor_gt 0.0995
_refine_ls_wR_factor_ref 0.1093
_reflns_Friedel_coverage 0.000
_reflns_number_gt 2194
_reflns_number_total 2560
_reflns_threshold_expression 'I > 2\s(I)'
_cod_data_source_file d2gc02896d2.cif
_cod_data_source_block 9n
_cod_depositor_comments 'Adding full bibliography for 7245575--7245579.cif.'
_cod_database_code 7245579
_shelx_shelxl_version_number 2016/6
_shelx_space_group_comment
;
The symmetry employed for this shelxl refinement is uniquely defined
by the following loop, which should always be used as a source of
symmetry information in preference to the above space-group names.
They are only intended as comments.
;
_shelx_estimated_absorpt_t_max 0.985
_shelx_estimated_absorpt_t_min 0.929
_olex2_refinement_description
;
1. Fixed Uiso
 At 1.2 times of:
  All C(H) groups, All C(H,H) groups, All N(H) groups
 At 1.5 times of:
  All C(H,H,H) groups
2.a Ternary CH refined with riding coordinates:
 C3(H3), C8(H8)
2.b Secondary CH2 refined with riding coordinates:
 C13(H13A,H13B), C2(H2A,H2B), C9(H9A,H9B), C12(H12A,H12B), C11(H11A,H11B),
 C10(H10A,H10B)
2.c Aromatic/amide H refined with riding coordinates:
 N1(H1)
2.d Idealised Me refined as rotating group:
 C5(H5A,H5B,H5C)
;
_olex2_submission_special_instructions 'No special instructions were received'

loop_
_space_group_symop_operation_xyz
'x, y, z'
'-x+1/2, y+1/2, -z+1/2'
'-x, -y, -z'
'x-1/2, -y-1/2, z-1/2'

loop_
_atom_site_label
_atom_site_type_symbol
_atom_site_fract_x
_atom_site_fract_y
_atom_site_fract_z
_atom_site_U_iso_or_equiv
_atom_site_adp_type
_atom_site_occupancy
_atom_site_site_symmetry_order
_atom_site_calc_flag
_atom_site_refinement_flags_posn
_atom_site_refinement_flags_adp
_atom_site_refinement_flags_occupancy
_atom_site_disorder_assembly
_atom_site_disorder_group
O1 O 1.04157(10) 0.35929(11) 0.60374(9) 0.0419(3) Uani 1 1 d . . . . .
O2 O 0.60304(10) 0.44771(11) 0.25820(9) 0.0412(3) Uani 1 1 d . . . . .
N1 N 0.88115(11) 0.37867(11) 0.42591(9) 0.0320(3) Uani 1 1 d . . . . .
H1 H 0.887132 0.463609 0.420114 0.038 Uiso 1 1 calc R U . . .
O3 O 0.63760(13) 0.07273(12) 0.46680(13) 0.0609(4) Uani 1 1 d . . . . .
N2 N 0.58790(11) 0.26134(12) 0.35733(10) 0.0349(3) Uani 1 1 d . . . . .
C1 C 0.95435(13) 0.31189(14) 0.51953(12) 0.0323(3) Uani 1 1 d . . . . .
C6 C 0.65076(13) 0.34791(14) 0.30910(11) 0.0315(3) Uani 1 1 d . . . . .
C4 C 0.79059(13) 0.29865(14) 0.33425(11) 0.0311(3) Uani 1 1 d . . . . .
C3 C 0.79547(14) 0.16460(14) 0.39282(13) 0.0347(3) Uani 1 1 d . . . . .
H3 H 0.802811 0.091858 0.342969 0.042 Uiso 1 1 calc R U . . .
C13 C 0.44886(15) 0.31715(16) 0.46928(13) 0.0413(4) Uani 1 1 d . . . . .
H13A H 0.510448 0.388622 0.504769 0.050 Uiso 1 1 calc R U . . .
H13B H 0.474896 0.239655 0.519038 0.050 Uiso 1 1 calc R U . . .
C8 C 0.45293(13) 0.28509(16) 0.35211(13) 0.0384(3) Uani 1 1 d . . . . .
H8 H 0.419783 0.363507 0.303173 0.046 Uiso 1 1 calc R U . . .
C2 C 0.91541(15) 0.16860(15) 0.50382(14) 0.0410(4) Uani 1 1 d . . . . .
H2A H 0.893428 0.136545 0.568290 0.049 Uiso 1 1 calc R U . . .
H2B H 0.986581 0.114560 0.497460 0.049 Uiso 1 1 calc R U . . .
C7 C 0.66723(15) 0.15623(14) 0.41244(13) 0.0386(3) Uani 1 1 d . . . . .
C5 C 0.82519(15) 0.29908(17) 0.22729(13) 0.0422(4) Uani 1 1 d . . . . .
H5A H 0.832101 0.389224 0.204551 0.063 Uiso 1 1 calc R U . . .
H5B H 0.757183 0.253790 0.165855 0.063 Uiso 1 1 calc R U . . .
H5C H 0.908351 0.254480 0.243300 0.063 Uiso 1 1 calc R U . . .
C9 C 0.36037(16) 0.1715(2) 0.29671(15) 0.0548(5) Uani 1 1 d . . . . .
H9A H 0.387322 0.092400 0.344292 0.066 Uiso 1 1 calc R U . . .
H9B H 0.363600 0.152071 0.221284 0.066 Uiso 1 1 calc R U . . .
C12 C 0.31023(17) 0.35849(19) 0.45559(16) 0.0513(4) Uani 1 1 d . . . . .
H12A H 0.306859 0.378459 0.530878 0.062 Uiso 1 1 calc R U . . .
H12B H 0.286038 0.438331 0.408647 0.062 Uiso 1 1 calc R U . . .
C11 C 0.21343(17) 0.2490(2) 0.39909(16) 0.0597(5) Uani 1 1 d . . . . .
H11A H 0.124301 0.278483 0.387624 0.072 Uiso 1 1 calc R U . . .
H11B H 0.232944 0.171944 0.449606 0.072 Uiso 1 1 calc R U . . .
C10 C 0.22046(17) 0.2103(3) 0.28421(17) 0.0672(6) Uani 1 1 d . . . . .
H10A H 0.191265 0.284424 0.230872 0.081 Uiso 1 1 calc R U . . .
H10B H 0.161199 0.136055 0.252190 0.081 Uiso 1 1 calc R U . . .

loop_
_atom_site_aniso_label
_atom_site_aniso_U_11
_atom_site_aniso_U_22
_atom_site_aniso_U_33
_atom_site_aniso_U_23
_atom_site_aniso_U_13
_atom_site_aniso_U_12
O1 0.0392(6) 0.0425(6) 0.0355(5) 0.0020(4) 0.0034(4) -0.0065(4)
O2 0.0365(5) 0.0413(6) 0.0450(6) 0.0086(5) 0.0139(5) 0.0011(4)
N1 0.0316(6) 0.0281(6) 0.0327(6) -0.0008(5) 0.0074(5) -0.0033(4)
O3 0.0547(7) 0.0492(7) 0.0883(9) 0.0272(7) 0.0374(7) 0.0037(6)
N2 0.0294(6) 0.0373(6) 0.0387(6) 0.0023(5) 0.0133(5) -0.0027(5)
C1 0.0286(6) 0.0346(7) 0.0328(7) 0.0012(6) 0.0102(5) 0.0002(5)
C6 0.0311(7) 0.0340(7) 0.0286(6) -0.0032(5) 0.0098(5) -0.0049(5)
C4 0.0292(7) 0.0329(7) 0.0302(6) -0.0038(5) 0.0096(5) -0.0031(5)
C3 0.0346(7) 0.0287(7) 0.0415(8) -0.0042(6) 0.0146(6) -0.0015(5)
C13 0.0383(8) 0.0445(8) 0.0409(8) -0.0033(7) 0.0142(6) -0.0004(6)
C8 0.0278(7) 0.0498(9) 0.0381(7) 0.0053(7) 0.0125(6) 0.0000(6)
C2 0.0373(8) 0.0321(7) 0.0483(9) 0.0053(6) 0.0095(7) 0.0009(6)
C7 0.0373(8) 0.0334(7) 0.0465(8) 0.0015(6) 0.0168(6) -0.0027(6)
C5 0.0382(8) 0.0553(10) 0.0355(7) -0.0044(7) 0.0163(6) -0.0017(7)
C9 0.0401(9) 0.0807(13) 0.0464(9) -0.0196(9) 0.0189(7) -0.0189(9)
C12 0.0484(9) 0.0612(11) 0.0522(10) 0.0061(8) 0.0277(8) 0.0094(8)
C11 0.0355(8) 0.0922(15) 0.0560(10) 0.0041(10) 0.0224(8) -0.0013(9)
C10 0.0340(9) 0.1150(18) 0.0503(10) -0.0113(11) 0.0128(7) -0.0178(10)

loop_
_atom_type_symbol
_atom_type_description
_atom_type_scat_dispersion_real
_atom_type_scat_dispersion_imag
_atom_type_scat_source
C C 0.0181 0.0091 'International Tables Vol C Tables 4.2.6.8 and 6.1.1.4'
H H 0.0000 0.0000 'International Tables Vol C Tables 4.2.6.8 and 6.1.1.4'
N N 0.0311 0.0180 'International Tables Vol C Tables 4.2.6.8 and 6.1.1.4'
O O 0.0492 0.0322 'International Tables Vol C Tables 4.2.6.8 and 6.1.1.4'

loop_
_geom_angle_atom_site_label_1
_geom_angle_atom_site_label_2
_geom_angle_atom_site_label_3
_geom_angle
_geom_angle_site_symmetry_1
_geom_angle_site_symmetry_3
_geom_angle_publ_flag
C1 N1 H1 122.4 . . ?
C1 N1 C4 115.18(12) . . ?
C4 N1 H1 122.4 . . ?
C6 N2 C8 121.79(12) . . ?
C6 N2 C7 112.63(12) . . ?
C7 N2 C8 125.55(12) . . ?
O1 C1 N1 125.55(13) . . ?
O1 C1 C2 125.54(13) . . ?
N1 C1 C2 108.89(12) . . ?
O2 C6 N2 125.08(13) . . ?
O2 C6 C4 126.10(12) . . ?
N2 C6 C4 108.79(12) . . ?
N1 C4 C6 108.72(11) . . ?
N1 C4 C3 102.77(11) . . ?
N1 C4 C5 112.13(11) . . ?
C6 C4 C3 104.20(11) . . ?
C5 C4 C6 111.71(11) . . ?
C5 C4 C3 116.57(12) . . ?
C4 C3 H3 110.8 . . ?
C2 C3 C4 106.29(11) . . ?
C2 C3 H3 110.8 . . ?
C7 C3 C4 104.77(11) . . ?
C7 C3 H3 110.8 . . ?
C7 C3 C2 113.14(13) . . ?
H13A C13 H13B 108.3 . . ?
C8 C13 H13A 109.8 . . ?
C8 C13 H13B 109.8 . . ?
C8 C13 C12 109.25(13) . . ?
C12 C13 H13A 109.8 . . ?
C12 C13 H13B 109.8 . . ?
N2 C8 C13 111.99(12) . . ?
N2 C8 H8 107.1 . . ?
N2 C8 C9 112.64(13) . . ?
C13 C8 H8 107.1 . . ?
C13 C8 C9 110.66(13) . . ?
C9 C8 H8 107.1 . . ?
C1 C2 C3 104.64(11) . . ?
C1 C2 H2A 110.8 . . ?
C1 C2 H2B 110.8 . . ?
C3 C2 H2A 110.8 . . ?
C3 C2 H2B 110.8 . . ?
H2A C2 H2B 108.9 . . ?
O3 C7 N2 124.99(14) . . ?
O3 C7 C3 126.10(14) . . ?
N2 C7 C3 108.91(12) . . ?
C4 C5 H5A 109.5 . . ?
C4 C5 H5B 109.5 . . ?
C4 C5 H5C 109.5 . . ?
H5A C5 H5B 109.5 . . ?
H5A C5 H5C 109.5 . . ?
H5B C5 H5C 109.5 . . ?
C8 C9 H9A 109.9 . . ?
C8 C9 H9B 109.9 . . ?
C8 C9 C10 108.98(16) . . ?
H9A C9 H9B 108.3 . . ?
C10 C9 H9A 109.9 . . ?
C10 C9 H9B 109.9 . . ?
C13 C12 H12A 109.6 . . ?
C13 C12 H12B 109.6 . . ?
H12A C12 H12B 108.1 . . ?
C11 C12 C13 110.31(15) . . ?
C11 C12 H12A 109.6 . . ?
C11 C12 H12B 109.6 . . ?
C12 C11 H11A 109.4 . . ?
C12 C11 H11B 109.4 . . ?
C12 C11 C10 111.23(15) . . ?
H11A C11 H11B 108.0 . . ?
C10 C11 H11A 109.4 . . ?
C10 C11 H11B 109.4 . . ?
C9 C10 H10A 109.4 . . ?
C9 C10 H10B 109.4 . . ?
C11 C10 C9 111.32(15) . . ?
C11 C10 H10A 109.4 . . ?
C11 C10 H10B 109.4 . . ?
H10A C10 H10B 108.0 . . ?

loop_
_geom_bond_atom_site_label_1
_geom_bond_atom_site_label_2
_geom_bond_distance
_geom_bond_site_symmetry_2
_geom_bond_publ_flag
O1 C1 1.2341(17) . ?
O2 C6 1.2100(17) . ?
N1 H1 0.8700 . ?
N1 C1 1.3395(18) . ?
N1 C4 1.4605(17) . ?
O3 C7 1.2046(19) . ?
N2 C6 1.3846(18) . ?
N2 C8 1.4750(18) . ?
N2 C7 1.3904(19) . ?
C1 C2 1.509(2) . ?
C6 C4 1.5301(19) . ?
C4 C3 1.5386(19) . ?
C4 C5 1.5219(19) . ?
C3 H3 0.9900 . ?
C3 C2 1.526(2) . ?
C3 C7 1.514(2) . ?
C13 H13A 0.9800 . ?
C13 H13B 0.9800 . ?
C13 C8 1.522(2) . ?
C13 C12 1.523(2) . ?
C8 H8 0.9900 . ?
C8 C9 1.525(2) . ?
C2 H2A 0.9800 . ?
C2 H2B 0.9800 . ?
C5 H5A 0.9700 . ?
C5 H5B 0.9700 . ?
C5 H5C 0.9700 . ?
C9 H9A 0.9800 . ?
C9 H9B 0.9800 . ?
C9 C10 1.533(3) . ?
C12 H12A 0.9800 . ?
C12 H12B 0.9800 . ?
C12 C11 1.521(3) . ?
C11 H11A 0.9800 . ?
C11 H11B 0.9800 . ?
C11 C10 1.523(3) . ?
C10 H10A 0.9800 . ?
C10 H10B 0.9800 . ?

loop_
_geom_torsion_atom_site_label_1
_geom_torsion_atom_site_label_2
_geom_torsion_atom_site_label_3
_geom_torsion_atom_site_label_4
_geom_torsion
_geom_torsion_site_symmetry_1
_geom_torsion_site_symmetry_2
_geom_torsion_site_symmetry_3
_geom_torsion_site_symmetry_4
_geom_torsion_publ_flag
O1 C1 C2 C3 174.41(14) . . . . ?
O2 C6 C4 N1 74.73(17) . . . . ?
O2 C6 C4 C3 -176.21(13) . . . . ?
O2 C6 C4 C5 -49.53(19) . . . . ?
N1 C1 C2 C3 -7.18(16) . . . . ?
N1 C4 C3 C2 -14.65(14) . . . . ?
N1 C4 C3 C7 105.38(12) . . . . ?
N2 C6 C4 N1 -103.45(13) . . . . ?
N2 C6 C4 C3 5.60(14) . . . . ?
N2 C6 C4 C5 132.28(13) . . . . ?
N2 C8 C9 C10 -174.47(14) . . . . ?
C1 N1 C4 C6 121.11(13) . . . . ?
C1 N1 C4 C3 11.09(15) . . . . ?
C1 N1 C4 C5 -114.87(14) . . . . ?
C6 N2 C8 C13 -111.10(15) . . . . ?
C6 N2 C8 C9 123.40(15) . . . . ?
C6 N2 C7 O3 175.12(16) . . . . ?
C6 N2 C7 C3 -4.84(17) . . . . ?
C6 C4 C3 C2 -128.03(12) . . . . ?
C6 C4 C3 C7 -8.00(14) . . . . ?
C4 N1 C1 O1 175.77(13) . . . . ?
C4 N1 C1 C2 -2.64(16) . . . . ?
C4 C3 C2 C1 13.54(15) . . . . ?
C4 C3 C7 O3 -171.89(16) . . . . ?
C4 C3 C7 N2 8.07(15) . . . . ?
C13 C8 C9 C10 59.31(19) . . . . ?
C13 C12 C11 C10 -56.5(2) . . . . ?
C8 N2 C6 O2 -0.9(2) . . . . ?
C8 N2 C6 C4 177.29(12) . . . . ?
C8 N2 C7 O3 -2.7(3) . . . . ?
C8 N2 C7 C3 177.35(12) . . . . ?
C8 C13 C12 C11 58.72(18) . . . . ?
C8 C9 C10 C11 -56.2(2) . . . . ?
C2 C3 C7 O3 -56.5(2) . . . . ?
C2 C3 C7 N2 123.41(13) . . . . ?
C7 N2 C6 O2 -178.83(14) . . . . ?
C7 N2 C6 C4 -0.62(16) . . . . ?
C7 N2 C8 C13 66.53(19) . . . . ?
C7 N2 C8 C9 -58.97(19) . . . . ?
C7 C3 C2 C1 -100.90(14) . . . . ?
C5 C4 C3 C2 108.39(14) . . . . ?
C5 C4 C3 C7 -131.58(13) . . . . ?
C12 C13 C8 N2 172.43(13) . . . . ?
C12 C13 C8 C9 -60.99(18) . . . . ?
C12 C11 C10 C9 55.5(3) . . . . ?
